data_4110924
loop_
_publ_author_name
'Anne J. McNeil'
'Peter M\"uller'
'James E. Whitten'
'Timothy M. Swager'

_publ_section_title
;
 Conjugated Polymers in an Arene Sandwich
;
_journal_name_full 'Journal of the American Chemical Society'
_journal_page_first 12426
_journal_page_last 12427
_journal_paper_doi 10.1021/ja0648099
_journal_volume 128
_journal_year 2006
_chemical_formula_sum 'C82 H76 Cl6 O6 Si2'
_chemical_formula_weight 1426.31
_chemical_name_systematic
;
 ?
;
_space_group_IT_number 2
_symmetry_cell_setting triclinic
_symmetry_space_group_name_Hall '-P 1'
_symmetry_space_group_name_H-M 'P -1'
_atom_sites_solution_hydrogens geom
_atom_sites_solution_primary direct
_atom_sites_solution_secondary difmap
_audit_creation_method SHELXL-97
_cell_angle_alpha 113.9050(10)
_cell_angle_beta 113.7040(10)
_cell_angle_gamma 96.7580(10)
_cell_formula_units_Z 1
_cell_length_a 13.0097(5)
_cell_length_b 13.0237(5)
_cell_length_c 13.3955(5)
_cell_measurement_reflns_used 7705
_cell_measurement_temperature 100(2)
_cell_measurement_theta_max 0.00
_cell_measurement_theta_min 0.00
_cell_volume 1790.00(12)
_computing_cell_refinement 'SAINT 5 (Bruker-AXS, 2003)'
_computing_data_collection 'SMART 5 (Bruker-AXS, 2003)'
_computing_data_reduction 'SAINT 5 (Bruker-AXS, 2003)'
_computing_molecular_graphics 'Bruker SHELXTL'
_computing_publication_material 'Bruker SHELXTL'
_computing_structure_refinement 'SHELXL-97 (Sheldrick, 1997)'
_computing_structure_solution 'SHELXS-97 (Sheldrick, 1990)'
_diffrn_ambient_temperature 100(2)
_diffrn_measured_fraction_theta_full 0.998
_diffrn_measured_fraction_theta_max 0.998
_diffrn_measurement_device_type 'Bruker Smart APEX CCD'
_diffrn_measurement_method 'omega and phi scans'
_diffrn_radiation_monochromator graphite
_diffrn_radiation_source 'fine-focus sealed tube'
_diffrn_radiation_type MoK\a
_diffrn_radiation_wavelength 0.71073
_diffrn_reflns_av_R_equivalents 0.0230
_diffrn_reflns_av_sigmaI/netI 0.0178
_diffrn_reflns_limit_h_max 18
_diffrn_reflns_limit_h_min -18
_diffrn_reflns_limit_k_max 18
_diffrn_reflns_limit_k_min -18
_diffrn_reflns_limit_l_max 18
_diffrn_reflns_limit_l_min -18
_diffrn_reflns_number 40083
_diffrn_reflns_theta_full 29.57
_diffrn_reflns_theta_max 29.57
_diffrn_reflns_theta_min 1.82
_exptl_absorpt_coefficient_mu 0.328
_exptl_absorpt_correction_T_max 0.9373
_exptl_absorpt_correction_T_min 0.8799
_exptl_absorpt_correction_type multi-scan
_exptl_absorpt_process_details sadabs
_exptl_crystal_colour colorless
_exptl_crystal_density_diffrn 1.323
_exptl_crystal_description block
_exptl_crystal_F_000 746
_exptl_crystal_size_max 0.40
_exptl_crystal_size_mid 0.25
_exptl_crystal_size_min 0.20
_refine_diff_density_max 0.455
_refine_diff_density_min -0.277
_refine_diff_density_rms 0.058
_refine_ls_extinction_method none
_refine_ls_goodness_of_fit_ref 1.051
_refine_ls_hydrogen_treatment constr
_refine_ls_matrix_type full
_refine_ls_number_parameters 467
_refine_ls_number_reflns 10000
_refine_ls_number_restraints 60
_refine_ls_restrained_S_all 1.053
_refine_ls_R_factor_all 0.0376
_refine_ls_R_factor_gt 0.0339
_refine_ls_shift/su_max 0.002
_refine_ls_shift/su_mean 0.000
_refine_ls_structure_factor_coef Fsqd
_refine_ls_weighting_details 'calc w=1/[\s^2^(Fo^2^)+(0.0517P)^2^+0.6645P] where P=(Fo^2^+2Fc^2^)/3'
_refine_ls_weighting_scheme calc
_refine_ls_wR_factor_gt 0.0925
_refine_ls_wR_factor_ref 0.0954
_reflns_number_gt 9000
_reflns_number_total 10000
_reflns_threshold_expression >2sigma(I)
_cod_data_source_file ja0648099si20060706_020025.cif
_cod_data_source_block 06025
_cod_database_code 4110924

loop_
_symmetry_equiv_pos_as_xyz
'x, y, z'
'-x, -y, -z'

loop_
_atom_site_label
_atom_site_type_symbol
_atom_site_fract_x
_atom_site_fract_y
_atom_site_fract_z
_atom_site_U_iso_or_equiv
_atom_site_adp_type
_atom_site_occupancy
_atom_site_symmetry_multiplicity
_atom_site_calc_flag
_atom_site_refinement_flags
_atom_site_disorder_assembly
_atom_site_disorder_group
O2 O 0.23323(7) 0.41824(7) -0.51302(7) 0.01814(15) Uani 1 1 d . . .
O3 O 0.40511(7) 0.14444(7) -0.49715(7) 0.01891(15) Uani 1 1 d . . .
C1 C 0.20107(9) 0.31743(9) -0.23853(9) 0.01419(18) Uani 1 1 d . . .
C2 C 0.16220(9) 0.37308(9) -0.15465(10) 0.01739(19) Uani 1 1 d . . .
H2 H 0.1197 0.4260 -0.1643 0.021 Uiso 1 1 calc R . .
C3 C 0.18652(10) 0.35004(10) -0.05566(10) 0.0210(2) Uani 1 1 d . . .
H3 H 0.1599 0.3872 0.0020 0.025 Uiso 1 1 calc R . .
C4 C 0.24940(10) 0.27317(10) -0.04104(10) 0.0209(2) Uani 1 1 d . . .
H4 H 0.2656 0.2583 0.0267 0.025 Uiso 1 1 calc R . .
C5 C 0.28900(9) 0.21755(9) -0.12538(10) 0.01746(19) Uani 1 1 d . . .
H5 H 0.3326 0.1656 -0.1149 0.021 Uiso 1 1 calc R . .
C6 C 0.26365(9) 0.23928(9) -0.22447(9) 0.01405(18) Uani 1 1 d . . .
C7 C 0.29200(9) 0.18017(8) -0.32905(9) 0.01307(17) Uani 1 1 d . . .
H7 H 0.3325 0.1213 -0.3198 0.016 Uiso 1 1 calc R . .
C8 C 0.17388(9) 0.12245(9) -0.45156(9) 0.01425(18) Uani 1 1 d . . .
C9 C 0.12768(9) 0.00442(9) -0.54662(10) 0.01741(19) Uani 1 1 d . . .
H9 H 0.1678 -0.0501 -0.5368 0.021 Uiso 1 1 calc R . .
C10 C 0.02107(10) -0.03295(10) -0.65717(10) 0.0208(2) Uani 1 1 d . . .
H10 H -0.0120 -0.1137 -0.7226 0.025 Uiso 1 1 calc R . .
C11 C -0.03656(10) 0.04743(10) -0.67157(10) 0.0214(2) Uani 1 1 d . . .
H11 H -0.1084 0.0212 -0.7474 0.026 Uiso 1 1 calc R . .
C12 C 0.00976(9) 0.16642(10) -0.57602(10) 0.01776(19) Uani 1 1 d . . .
H12 H -0.0297 0.2212 -0.5865 0.021 Uiso 1 1 calc R . .
C13 C 0.11444(9) 0.20305(9) -0.46553(9) 0.01426(18) Uani 1 1 d . . .
C14 C 0.17898(8) 0.32893(9) -0.35285(9) 0.01318(17) Uani 1 1 d . . .
H14 H 0.1327 0.3837 -0.3622 0.016 Uiso 1 1 calc R . .
C15 C 0.30214(8) 0.37005(8) -0.34382(9) 0.01182(17) Uani 1 1 d . . .
C16 C 0.27731(9) 0.36072(9) -0.46875(9) 0.01429(18) Uani 1 1 d . . .
O1 O 0.31309(7) 0.27221(7) -0.53212(7) 0.01654(14) Uani 1 1 d . . .
C17 C 0.36658(9) 0.22097(9) -0.45969(9) 0.01453(18) Uani 1 1 d . . .
C18 C 0.36694(8) 0.27886(8) -0.33527(9) 0.01178(17) Uani 1 1 d . . .
C19 C 0.49981(8) 0.34626(8) -0.22756(9) 0.01177(17) Uani 1 1 d . . .
H19 H 0.5454 0.2904 -0.2209 0.014 Uiso 1 1 calc R . .
C20 C 0.55189(8) 0.43389(9) -0.25693(9) 0.01330(17) Uani 1 1 d . . .
C21 C 0.64769(9) 0.43637(9) -0.27871(9) 0.01684(19) Uani 1 1 d . . .
H21 H 0.6878 0.3804 -0.2755 0.020 Uiso 1 1 calc R . .
C22 C 0.68409(10) 0.52274(10) -0.30541(10) 0.0199(2) Uani 1 1 d . . .
H22 H 0.7501 0.5261 -0.3195 0.024 Uiso 1 1 calc R . .
C23 C 0.62457(10) 0.60362(10) -0.31154(10) 0.0197(2) Uani 1 1 d . . .
H23 H 0.6492 0.6609 -0.3314 0.024 Uiso 1 1 calc R . .
C24 C 0.52865(9) 0.60159(9) -0.28877(9) 0.01648(19) Uani 1 1 d . . .
H24 H 0.4885 0.6575 -0.2923 0.020 Uiso 1 1 calc R . .
C25 C 0.49287(9) 0.51682(9) -0.26088(9) 0.01345(17) Uani 1 1 d . . .
C26 C 0.38893(8) 0.49913(8) -0.23665(9) 0.01193(17) Uani 1 1 d . . .
H26 H 0.3497 0.5607 -0.2368 0.014 Uiso 1 1 calc R . .
C27 C 0.44088(8) 0.50248(8) -0.11137(9) 0.01127(16) Uani 1 1 d . . .
C28 C 0.43715(8) 0.58142(8) -0.00533(9) 0.01133(17) Uani 1 1 d . . .
C29 C 0.49806(8) 0.57794(8) 0.10605(9) 0.01127(16) Uani 1 1 d . . .
C30 C 0.36967(8) 0.66084(8) -0.00854(9) 0.01300(17) Uani 1 1 d . . .
C31 C 0.31005(9) 0.72518(9) -0.00484(9) 0.01567(18) Uani 1 1 d . . .
Si1 Si 0.21106(2) 0.81423(2) 0.01051(3) 0.01402(7) Uani 1 1 d . . .
C32 C 0.30563(10) 0.97524(9) 0.09398(11) 0.0215(2) Uani 1 1 d . . .
H32 H 0.3708 0.9930 0.1772 0.026 Uiso 1 1 calc R . .
C33 C 0.23631(14) 1.06038(12) 0.12087(17) 0.0395(3) Uani 1 1 d . . .
H33A H 0.2909 1.1429 0.1721 0.059 Uiso 1 1 calc R . .
H33B H 0.1996 1.0440 0.1664 0.059 Uiso 1 1 calc R . .
H33C H 0.1741 1.0488 0.0413 0.059 Uiso 1 1 calc R . .
C34 C 0.36559(13) 1.00027(12) 0.02480(14) 0.0322(3) Uani 1 1 d . . .
H34A H 0.3046 0.9874 -0.0560 0.048 Uiso 1 1 calc R . .
H34B H 0.4111 0.9464 0.0103 0.048 Uiso 1 1 calc R . .
H34C H 0.4194 1.0831 0.0758 0.048 Uiso 1 1 calc R . .
C35 C 0.15612(10) 0.78548(10) 0.11078(11) 0.0209(2) Uani 1 1 d . . .
H35 H 0.0923 0.8218 0.1092 0.025 Uiso 1 1 calc R . .
C36 C 0.25618(12) 0.84524(12) 0.24859(11) 0.0278(2) Uani 1 1 d . . .
H36A H 0.2265 0.8241 0.2968 0.042 Uiso 1 1 calc R . .
H36B H 0.2819 0.9320 0.2846 0.042 Uiso 1 1 calc R . .
H36C H 0.3238 0.8176 0.2521 0.042 Uiso 1 1 calc R . .
C37 C 0.10109(12) 0.65136(11) 0.05947(13) 0.0277(2) Uani 1 1 d . . .
H37A H 0.1603 0.6124 0.0549 0.041 Uiso 1 1 calc R . .
H37B H 0.0317 0.6159 -0.0247 0.041 Uiso 1 1 calc R . .
H37C H 0.0762 0.6405 0.1156 0.041 Uiso 1 1 calc R . .
C38 C 0.08657(9) 0.76422(10) -0.15267(10) 0.0193(2) Uani 1 1 d . . .
H38 H 0.1174 0.8099 -0.1853 0.023 Uiso 1 1 calc R . .
C39 C 0.04934(11) 0.63141(11) -0.24685(11) 0.0262(2) Uani 1 1 d . . .
H39A H 0.0156 0.5830 -0.2202 0.039 Uiso 1 1 calc R . .
H39B H 0.1192 0.6129 -0.2500 0.039 Uiso 1 1 calc R . .
H39C H -0.0105 0.6137 -0.3304 0.039 Uiso 1 1 calc R . .
C40 C -0.02291(11) 0.79627(13) -0.15088(13) 0.0312(3) Uani 1 1 d . . .
H40A H -0.0818 0.7765 -0.2357 0.047 Uiso 1 1 calc R . .
H40B H 0.0014 0.8818 -0.0933 0.047 Uiso 1 1 calc R . .
H40C H -0.0581 0.7509 -0.1226 0.047 Uiso 1 1 calc R . .
C1S C 0.28551(10) 0.70526(11) -0.44941(11) 0.0238(2) Uani 1 1 d DU . .
H1S H 0.2950 0.6251 -0.4728 0.029 Uiso 0.68(2) 1 calc PR A 1
H1T H 0.3006 0.6277 -0.4694 0.029 Uiso 0.32(2) 1 calc PR A 2
Cl1 Cl 0.2758(3) 0.7536(3) -0.3117(2) 0.0331(4) Uani 0.68(2) 1 d PDU A 1
Cl2 Cl 0.40942(15) 0.79927(15) -0.42800(14) 0.0258(6) Uani 0.68(2) 1 d PDU A 1
Cl3 Cl 0.1524(2) 0.68719(18) -0.5737(2) 0.0393(7) Uani 0.68(2) 1 d PDU A 1
Cl1A Cl 0.2833(6) 0.7671(8) -0.3047(6) 0.0475(13) Uani 0.32(2) 1 d PDU A 2
Cl2A Cl 0.4023(6) 0.8123(10) -0.4266(5) 0.0663(16) Uani 0.32(2) 1 d PDU A 2
Cl3A Cl 0.1515(3) 0.6878(2) -0.5753(3) 0.0134(9) Uani 0.32(2) 1 d PDU A 2

loop_
_atom_site_aniso_label
_atom_site_aniso_U_11
_atom_site_aniso_U_22
_atom_site_aniso_U_33
_atom_site_aniso_U_23
_atom_site_aniso_U_13
_atom_site_aniso_U_12
O2 0.0184(3) 0.0202(4) 0.0150(3) 0.0107(3) 0.0059(3) 0.0054(3)
O3 0.0206(4) 0.0179(3) 0.0171(3) 0.0057(3) 0.0112(3) 0.0072(3)
C1 0.0128(4) 0.0140(4) 0.0131(4) 0.0056(3) 0.0062(3) 0.0015(3)
C2 0.0150(4) 0.0160(4) 0.0168(4) 0.0046(4) 0.0086(4) 0.0019(3)
C3 0.0188(5) 0.0227(5) 0.0151(4) 0.0045(4) 0.0098(4) -0.0002(4)
C4 0.0179(5) 0.0258(5) 0.0137(4) 0.0091(4) 0.0062(4) -0.0013(4)
C5 0.0150(4) 0.0188(5) 0.0160(4) 0.0098(4) 0.0055(4) 0.0015(4)
C6 0.0128(4) 0.0143(4) 0.0130(4) 0.0063(3) 0.0061(3) 0.0015(3)
C7 0.0135(4) 0.0124(4) 0.0133(4) 0.0066(3) 0.0064(3) 0.0041(3)
C8 0.0135(4) 0.0151(4) 0.0132(4) 0.0067(4) 0.0066(3) 0.0029(3)
C9 0.0182(5) 0.0143(4) 0.0179(5) 0.0065(4) 0.0094(4) 0.0034(4)
C10 0.0200(5) 0.0165(5) 0.0164(5) 0.0039(4) 0.0071(4) -0.0008(4)
C11 0.0164(5) 0.0224(5) 0.0157(5) 0.0081(4) 0.0031(4) -0.0006(4)
C12 0.0146(4) 0.0199(5) 0.0174(5) 0.0102(4) 0.0063(4) 0.0040(4)
C13 0.0132(4) 0.0148(4) 0.0135(4) 0.0064(3) 0.0068(3) 0.0025(3)
C14 0.0118(4) 0.0138(4) 0.0135(4) 0.0068(3) 0.0059(3) 0.0044(3)
C15 0.0117(4) 0.0128(4) 0.0104(4) 0.0059(3) 0.0050(3) 0.0037(3)
C16 0.0128(4) 0.0151(4) 0.0117(4) 0.0057(3) 0.0052(3) 0.0015(3)
O1 0.0200(3) 0.0181(3) 0.0125(3) 0.0076(3) 0.0088(3) 0.0064(3)
C17 0.0135(4) 0.0150(4) 0.0122(4) 0.0056(3) 0.0059(3) 0.0019(3)
C18 0.0122(4) 0.0124(4) 0.0107(4) 0.0055(3) 0.0059(3) 0.0040(3)
C19 0.0117(4) 0.0127(4) 0.0108(4) 0.0053(3) 0.0059(3) 0.0045(3)
C20 0.0133(4) 0.0135(4) 0.0104(4) 0.0046(3) 0.0056(3) 0.0022(3)
C21 0.0151(4) 0.0182(5) 0.0148(4) 0.0056(4) 0.0084(4) 0.0039(4)
C22 0.0191(5) 0.0207(5) 0.0177(5) 0.0063(4) 0.0120(4) 0.0017(4)
C23 0.0228(5) 0.0178(5) 0.0164(4) 0.0075(4) 0.0108(4) 0.0006(4)
C24 0.0188(5) 0.0153(4) 0.0137(4) 0.0072(4) 0.0073(4) 0.0033(4)
C25 0.0131(4) 0.0143(4) 0.0102(4) 0.0050(3) 0.0052(3) 0.0024(3)
C26 0.0124(4) 0.0123(4) 0.0109(4) 0.0062(3) 0.0050(3) 0.0044(3)
C27 0.0107(4) 0.0117(4) 0.0106(4) 0.0056(3) 0.0048(3) 0.0032(3)
C28 0.0103(4) 0.0114(4) 0.0120(4) 0.0058(3) 0.0053(3) 0.0036(3)
C29 0.0108(4) 0.0116(4) 0.0108(4) 0.0049(3) 0.0056(3) 0.0036(3)
C30 0.0130(4) 0.0137(4) 0.0110(4) 0.0059(3) 0.0053(3) 0.0035(3)
C31 0.0156(4) 0.0168(4) 0.0146(4) 0.0079(4) 0.0071(4) 0.0060(4)
Si1 0.01343(13) 0.01316(13) 0.01604(13) 0.00684(10) 0.00755(10) 0.00687(10)
C32 0.0208(5) 0.0147(5) 0.0245(5) 0.0067(4) 0.0105(4) 0.0060(4)
C33 0.0432(8) 0.0175(6) 0.0592(10) 0.0128(6) 0.0314(7) 0.0151(5)
C34 0.0318(6) 0.0243(6) 0.0419(7) 0.0163(5) 0.0209(6) 0.0048(5)
C35 0.0237(5) 0.0222(5) 0.0242(5) 0.0124(4) 0.0161(4) 0.0123(4)
C36 0.0381(7) 0.0286(6) 0.0218(5) 0.0124(5) 0.0182(5) 0.0158(5)
C37 0.0299(6) 0.0274(6) 0.0334(6) 0.0172(5) 0.0204(5) 0.0087(5)
C38 0.0162(5) 0.0201(5) 0.0193(5) 0.0095(4) 0.0066(4) 0.0082(4)
C39 0.0230(5) 0.0222(5) 0.0205(5) 0.0063(4) 0.0041(4) 0.0078(4)
C40 0.0187(5) 0.0376(7) 0.0299(6) 0.0128(5) 0.0079(5) 0.0164(5)
C1S 0.0230(5) 0.0269(6) 0.0229(5) 0.0118(4) 0.0130(4) 0.0093(4)
Cl1 0.0384(8) 0.0530(7) 0.0295(7) 0.0273(6) 0.0247(6) 0.0291(7)
Cl2 0.0242(5) 0.0261(7) 0.0246(6) 0.0109(3) 0.0133(3) 0.0024(3)
Cl3 0.0307(11) 0.0466(13) 0.0339(11) 0.0184(9) 0.0116(8) 0.0132(8)
Cl1A 0.0339(13) 0.070(2) 0.0259(12) 0.0133(13) 0.0171(10) 0.0094(14)
Cl2A 0.0358(14) 0.076(3) 0.0534(19) 0.0167(17) 0.0175(12) -0.0107(15)
Cl3A 0.0160(14) 0.0111(14) 0.0132(13) 0.0060(10) 0.0079(11) 0.0034(9)

loop_
_atom_type_symbol
_atom_type_description
_atom_type_scat_dispersion_real
_atom_type_scat_dispersion_imag
_atom_type_scat_source
C C 0.0033 0.0016 'International Tables Vol C Tables 4.2.6.8 and 6.1.1.4'
H H 0.0000 0.0000 'International Tables Vol C Tables 4.2.6.8 and 6.1.1.4'
O O 0.0106 0.0060 'International Tables Vol C Tables 4.2.6.8 and 6.1.1.4'
Si Si 0.0817 0.0704 'International Tables Vol C Tables 4.2.6.8 and 6.1.1.4'
Cl Cl 0.1484 0.1585 'International Tables Vol C Tables 4.2.6.8 and 6.1.1.4'

loop_
_geom_angle_atom_site_label_1
_geom_angle_atom_site_label_2
_geom_angle_atom_site_label_3
_geom_angle
_geom_angle_site_symmetry_1
_geom_angle_site_symmetry_3
C2 C1 C6 120.59(9) . .
C2 C1 C14 125.94(9) . .
C6 C1 C14 113.44(8) . .
C1 C2 C3 119.01(10) . .
C4 C3 C2 120.47(10) . .
C3 C4 C5 120.44(10) . .
C6 C5 C4 119.10(10) . .
C5 C6 C1 120.37(9) . .
C5 C6 C7 125.96(9) . .
C1 C6 C7 113.58(8) . .
C6 C7 C8 106.17(8) . .
C6 C7 C18 109.23(8) . .
C8 C7 C18 104.23(8) . .
C9 C8 C13 120.63(9) . .
C9 C8 C7 126.06(9) . .
C13 C8 C7 113.23(8) . .
C8 C9 C10 118.97(10) . .
C11 C10 C9 120.29(10) . .
C10 C11 C12 120.89(10) . .
C13 C12 C11 118.82(10) . .
C12 C13 C8 120.38(9) . .
C12 C13 C14 126.17(9) . .
C8 C13 C14 113.40(8) . .
C1 C14 C13 106.34(8) . .
C1 C14 C15 108.42(8) . .
C13 C14 C15 105.11(8) . .
C16 C15 C18 104.01(8) . .
C16 C15 C26 107.96(8) . .
C18 C15 C26 109.60(7) . .
C16 C15 C14 107.61(7) . .
C18 C15 C14 109.67(7) . .
C26 C15 C14 117.15(8) . .
O2 C16 O1 120.89(9) . .
O2 C16 C15 128.15(9) . .
O1 C16 C15 110.95(8) . .
C16 O1 C17 110.53(8) . .
O3 C17 O1 120.69(9) . .
O3 C17 C18 128.95(9) . .
O1 C17 C18 110.35(8) . .
C17 C18 C15 104.03(8) . .
C17 C18 C19 107.73(7) . .
C15 C18 C19 109.73(7) . .
C17 C18 C7 108.22(7) . .
C15 C18 C7 109.74(7) . .
C19 C18 C7 116.62(8) . .
C29 C19 C20 105.46(8) 2_665 .
C29 C19 C18 108.65(7) 2_665 .
C20 C19 C18 106.00(7) . .
C21 C20 C25 120.78(9) . .
C21 C20 C19 126.04(9) . .
C25 C20 C19 113.18(8) . .
C20 C21 C22 118.83(10) . .
C23 C22 C21 120.54(10) . .
C22 C23 C24 120.60(10) . .
C25 C24 C23 119.13(10) . .
C24 C25 C20 120.11(9) . .
C24 C25 C26 126.52(9) . .
C20 C25 C26 113.34(8) . .
C27 C26 C25 105.59(7) . .
C27 C26 C15 109.32(7) . .
C25 C26 C15 104.63(7) . .
C29 C27 C28 120.65(8) 2_665 .
C29 C27 C26 113.59(8) 2_665 .
C28 C27 C26 125.66(8) . .
C27 C28 C29 117.90(8) . .
C27 C28 C30 122.49(8) . .
C29 C28 C30 119.56(8) . .
C27 C29 C28 121.45(8) 2_665 .
C27 C29 C19 113.61(8) 2_665 2_665
C28 C29 C19 124.89(8) . 2_665
C31 C30 C28 174.32(10) . .
C30 C31 Si1 172.24(9) . .
C31 Si1 C32 106.77(5) . .
C31 Si1 C35 105.91(5) . .
C32 Si1 C35 110.50(5) . .
C31 Si1 C38 108.12(5) . .
C32 Si1 C38 112.21(5) . .
C35 Si1 C38 112.91(5) . .
C34 C32 C33 110.57(11) . .
C34 C32 Si1 112.77(8) . .
C33 C32 Si1 112.40(8) . .
C37 C35 C36 110.02(10) . .
C37 C35 Si1 112.19(8) . .
C36 C35 Si1 111.45(8) . .
C39 C38 C40 110.21(10) . .
C39 C38 Si1 114.17(8) . .
C40 C38 Si1 112.09(8) . .
Cl2 C1S Cl1 112.49(15) . .
Cl2 C1S Cl3 111.60(11) . .
Cl1 C1S Cl3 110.35(12) . .
Cl2 C1S Cl2A 6.5(4) . .
Cl1 C1S Cl2A 110.2(3) . .
Cl3 C1S Cl2A 107.7(3) . .
Cl2 C1S Cl3A 111.09(12) . .
Cl1 C1S Cl3A 110.65(13) . .
Cl3 C1S Cl3A 0.50(15) . .
Cl2A C1S Cl3A 107.2(3) . .
Cl2 C1S Cl1A 107.9(3) . .
Cl1 C1S Cl1A 4.9(3) . .
Cl3 C1S Cl1A 111.3(2) . .
Cl2A C1S Cl1A 105.5(4) . .
Cl3A C1S Cl1A 111.6(2) . .

loop_
_geom_bond_atom_site_label_1
_geom_bond_atom_site_label_2
_geom_bond_distance
_geom_bond_site_symmetry_2
O2 C16 1.1956(13) .
O3 C17 1.1879(13) .
C1 C2 1.3880(14) .
C1 C6 1.4005(14) .
C1 C14 1.5141(13) .
C2 C3 1.3986(15) .
C3 C4 1.3901(17) .
C4 C5 1.3998(15) .
C5 C6 1.3876(14) .
C6 C7 1.5164(13) .
C7 C8 1.5233(13) .
C7 C18 1.5705(13) .
C8 C9 1.3880(14) .
C8 C13 1.4031(14) .
C9 C10 1.3997(15) .
C10 C11 1.3883(16) .
C11 C12 1.3984(15) .
C12 C13 1.3882(14) .
C13 C14 1.5241(13) .
C14 C15 1.5679(13) .
C15 C16 1.5202(13) .
C15 C18 1.5500(13) .
C15 C26 1.5672(13) .
C16 O1 1.3844(12) .
O1 C17 1.4007(12) .
C17 C18 1.5234(13) .
C18 C19 1.5658(13) .
C19 C29 1.5098(13) 2_665
C19 C20 1.5208(13) .
C20 C21 1.3893(14) .
C20 C25 1.4027(14) .
C21 C22 1.3978(15) .
C22 C23 1.3881(16) .
C23 C24 1.3985(15) .
C24 C25 1.3886(14) .
C25 C26 1.5255(13) .
C26 C27 1.5154(13) .
C27 C29 1.3943(13) 2_665
C27 C28 1.4002(13) .
C28 C29 1.4031(13) .
C28 C30 1.4359(13) .
C29 C27 1.3943(13) 2_665
C29 C19 1.5098(13) 2_665
C30 C31 1.2069(14) .
C31 Si1 1.8484(11) .
Si1 C32 1.8835(11) .
Si1 C35 1.8898(12) .
Si1 C38 1.8912(11) .
C32 C34 1.5296(18) .
C32 C33 1.5315(17) .
C35 C37 1.5405(17) .
C35 C36 1.5405(17) .
C38 C39 1.5365(16) .
C38 C40 1.5370(16) .
C1S Cl2 1.749(2) .
C1S Cl1 1.755(3) .
C1S Cl3 1.759(3) .
C1S Cl2A 1.769(5) .
C1S Cl3A 1.780(3) .
C1S Cl1A 1.787(6) .
